data_2001941
loop_
_publ_author_name
'Loris, R.'
'Maes, D.'
'Lisgarten, J. N.'
'Bettinelli, M.'
'Flint, C.'

_publ_section_title
;
 Structure of bis(tetramethylammonium) hexachlororhenate(IV)
;
_journal_issue 2
_journal_name_full 'Acta Crystallographica Section C'
_journal_page_first 231
_journal_page_last 233
_journal_paper_doi 10.1107/S0108270192005444
_journal_volume 49
_journal_year 1993
_chemical_formula_moiety '2(C4 H12 N1),Cl6 Re1'
_chemical_formula_sum 'C8 H24 Cl6 N2 Re'
_chemical_formula_weight 547.2
_symmetry_cell_setting cubic
_symmetry_space_group_name_Hall '-F 4 2 3'
_symmetry_space_group_name_H-M 'F m -3 m'
_cell_angle_alpha 90.0
_cell_angle_beta 90.0
_cell_angle_gamma 90.0
_cell_formula_units_Z 4
_cell_length_a 12.760(2)
_cell_length_b 12.760(2)
_cell_length_c 12.760(2)
_cell_volume 2077.6(6)
_diffrn_radiation_type Mo
_diffrn_radiation_wavelength 0.71073
_exptl_absorpt_coefficient_mu 7.5
_exptl_crystal_density_diffrn 1.7505(6)
_exptl_crystal_F_000 1052
_cod_data_source_file li1000.cif
_cod_data_source_block li1000a
_cod_original_cell_volume 2077.5(6)
_cod_original_formula_sum 'C8 H24 Cl6 N2 Re1'
_cod_database_code 2001941

loop_
_atom_site_label
_atom_site_fract_x
_atom_site_fract_y
_atom_site_fract_z
_atom_site_U_iso_or_equiv
Re .0 .0 .0 .0410(10)
Cl .1850(10) .0 .0 .09(2)
N .25 .25 .25 .044(19)
C .314(3) .314(3) .314(3) .15(3)
H .265(3) .363(3) .363(3) .19(17)

loop_
_geom_angle_atom_site_label_1
_geom_angle_atom_site_label_2
_geom_angle_atom_site_label_3
_geom_angle
Cl Re Cl 90
C N C 109.5
H C H 109.5

loop_
_geom_bond_atom_site_label_1
_geom_bond_atom_site_label_2
_geom_bond_distance
Re Cl 2.360(2)
N C 1.42(6)
C H 1.03(6)
